data_7229328
loop_
_publ_author_name
'Ghosh, Pritam'
'Paul, Suparnal'
'Banerjee, Priyabrata'

_publ_section_title
;
 How explosive TNP interacts with small tritopic receptor: a combined
 crystallographic and thermodynamic approach
;
_journal_name_full CrystEngComm
_journal_paper_doi 10.1039/C7CE01494E
_journal_year 2017
_chemical_formula_sum 'C24 H15 N3'
_chemical_formula_weight 345.39
_space_group_crystal_system triclinic
_space_group_IT_number 2
_space_group_name_Hall '-P 1'
_space_group_name_H-M_alt 'P -1'
_symmetry_space_group_name_Hall '-P 1'
_symmetry_space_group_name_H-M 'P -1'
_atom_sites_solution_hydrogens geom
_atom_sites_solution_primary direct
_atom_sites_solution_secondary difmap
_audit_creation_method 'APEX3 v2015.9-0'
_audit_update_record
;
2017-03-06 deposited with the CCDC.
2017-10-13 downloaded from the CCDC.
;
_cell_angle_alpha 74.238(2)
_cell_angle_beta 86.018(2)
_cell_angle_gamma 83.354(2)
_cell_formula_units_Z 4
_cell_length_a 7.1405(3)
_cell_length_b 15.6868(6)
_cell_length_c 16.3204(6)
_cell_measurement_reflns_used 9866
_cell_measurement_temperature 296(2)
_cell_measurement_theta_max 28.15
_cell_measurement_theta_min 3.11
_cell_volume 1746.13(12)
_computing_cell_refinement 'BRUKER AXS SMART 3'
_computing_data_collection 'BRUKER AXS SMART 3'
_computing_data_reduction 'BRUKER AXS SAINT'
_computing_molecular_graphics 'BRUKER SHELXLTL'
_computing_publication_material 'MERCURY 1.4'
_computing_structure_refinement 'SHELXL-2014/7 (Sheldrick, 2014)'
_computing_structure_solution 'SHELXS-97 (Sheldrick, 1990)'
_diffrn_ambient_temperature 296(2)
_diffrn_detector_area_resol_mean 8.3333
_diffrn_measured_fraction_theta_full 0.995
_diffrn_measured_fraction_theta_max 0.983
_diffrn_measurement_device_type 'CCD area detector'
_diffrn_measurement_method 'phi and omega scans'
_diffrn_radiation_type MoK\a
_diffrn_radiation_wavelength 0.71073
_diffrn_reflns_av_R_equivalents 0.0267
_diffrn_reflns_av_unetI/netI 0.0265
_diffrn_reflns_Laue_measured_fraction_full 0.995
_diffrn_reflns_Laue_measured_fraction_max 0.983
_diffrn_reflns_limit_h_max 9
_diffrn_reflns_limit_h_min -9
_diffrn_reflns_limit_k_max 20
_diffrn_reflns_limit_k_min -20
_diffrn_reflns_limit_l_max 21
_diffrn_reflns_limit_l_min -21
_diffrn_reflns_number 31478
_diffrn_reflns_point_group_measured_fraction_full 0.995
_diffrn_reflns_point_group_measured_fraction_max 0.983
_diffrn_reflns_theta_full 25.242
_diffrn_reflns_theta_max 28.302
_diffrn_reflns_theta_min 3.300
_diffrn_source 'fine-focus sealed tube'
_exptl_absorpt_coefficient_mu 0.079
_exptl_crystal_colour yellow
_exptl_crystal_density_diffrn 1.314
_exptl_crystal_density_method 'not measured'
_exptl_crystal_description rod
_exptl_crystal_F_000 720
_exptl_crystal_size_max 0.30
_exptl_crystal_size_mid 0.20
_exptl_crystal_size_min 0.18
_refine_diff_density_max 0.242
_refine_diff_density_min -0.260
_refine_diff_density_rms 0.047
_refine_ls_extinction_coef 0.0089(12)
_refine_ls_extinction_expression Fc^*^=kFc[1+0.001xFc^2^\l^3^/sin(2\q)]^-1/4^
_refine_ls_extinction_method 'SHELXL-2014/7 (Sheldrick 2014)'
_refine_ls_goodness_of_fit_ref 1.050
_refine_ls_hydrogen_treatment constr
_refine_ls_matrix_type full
_refine_ls_number_parameters 488
_refine_ls_number_reflns 8539
_refine_ls_number_restraints 0
_refine_ls_restrained_S_all 1.050
_refine_ls_R_factor_all 0.0834
_refine_ls_R_factor_gt 0.0559
_refine_ls_shift/su_max 0.001
_refine_ls_shift/su_mean 0.000
_refine_ls_structure_factor_coef Fsqd
_refine_ls_weighting_details 'w=1/[\s^2^(Fo^2^)+(0.0538P)^2^+0.6118P] where P=(Fo^2^+2Fc^2^)/3'
_refine_ls_weighting_scheme calc
_refine_ls_wR_factor_gt 0.1329
_refine_ls_wR_factor_ref 0.1556
_reflns_Friedel_coverage 0.000
_reflns_number_gt 5830
_reflns_number_total 8539
_reflns_threshold_expression 'I > 2\s(I)'
_cod_data_source_file c7ce01494e2.cif
_cod_data_source_block PrPr
_cod_database_code 7229328
_shelx_shelxl_version_number 2014/7
_shelx_space_group_comment
;
The symmetry employed for this shelxl refinement is uniquely defined
by the following loop, which should always be used as a source of
symmetry information in preference to the above space-group names.
They are only intended as comments.
;

loop_
_space_group_symop_operation_xyz
'x, y, z'
'-x, -y, -z'

loop_
_atom_site_label
_atom_site_type_symbol
_atom_site_fract_x
_atom_site_fract_y
_atom_site_fract_z
_atom_site_U_iso_or_equiv
_atom_site_adp_type
_atom_site_occupancy
_atom_site_site_symmetry_order
_atom_site_calc_flag
_atom_site_refinement_flags_posn
_atom_site_refinement_flags_adp
N001 N 0.33048(19) 0.39961(9) 0.51905(9) 0.0515(3) Uani 1 1 d . .
N002 N 0.7019(2) 0.71117(9) 0.91151(9) 0.0522(3) Uani 1 1 d . .
N003 N 0.4042(2) 0.33190(9) 0.48605(10) 0.0560(4) Uani 1 1 d . .
H003 H 0.4210 0.3417 0.4317 0.067 Uiso 1 1 calc R U
N004 N 0.8225(2) 0.76046(10) 0.85497(10) 0.0577(4) Uani 1 1 d . .
H004 H 0.7879 0.8157 0.8322 0.069 Uiso 1 1 calc R U
C005 C 0.1604(2) 0.63290(10) 0.42902(10) 0.0417(3) Uani 1 1 d . .
C006 C 0.9960(2) 0.72558(11) 0.83316(10) 0.0476(4) Uani 1 1 d . .
C007 C 0.4524(2) 0.24876(10) 0.53690(11) 0.0467(4) Uani 1 1 d . .
C008 C 0.2067(2) 0.55197(10) 0.49003(10) 0.0455(3) Uani 1 1 d . .
C009 C 0.0849(2) 0.70890(10) 0.45621(10) 0.0419(3) Uani 1 1 d . .
C00A C 0.3986(2) 0.71180(10) 0.98295(10) 0.0463(4) Uani 1 1 d . .
C00B C 0.0876(2) 0.71715(10) 1.05410(10) 0.0456(4) Uani 1 1 d . .
C00C C 0.1242(3) 0.62601(11) 1.09804(11) 0.0521(4) Uani 1 1 d . .
C00D C 0.0400(2) 0.79185(10) 0.39587(10) 0.0438(3) Uani 1 1 d . .
C00E C 0.2263(2) 0.76035(10) 0.99628(10) 0.0445(3) Uani 1 1 d . .
C00F C -0.0883(2) 0.76426(11) 1.06888(10) 0.0488(4) Uani 1 1 d . .
C00G C 0.1840(2) 0.64327(11) 0.33863(10) 0.0504(4) Uani 1 1 d . .
H00G H 0.2314 0.5944 0.3189 0.060 Uiso 1 1 calc R U
C00H C 0.2857(2) 0.47347(11) 0.46487(11) 0.0519(4) Uani 1 1 d . .
H00H H 0.3045 0.4769 0.4071 0.062 Uiso 1 1 calc R U
C00I C 1.0639(2) 0.63699(11) 0.86582(11) 0.0521(4) Uani 1 1 d . .
H00I H 0.9907 0.5985 0.9051 0.063 Uiso 1 1 calc R U
C00J C 0.1392(3) 0.72173(11) 0.28204(11) 0.0526(4) Uani 1 1 d . .
H00J H 0.1560 0.7255 0.2242 0.063 Uiso 1 1 calc R U
C00K C 0.0528(2) 0.70259(12) 0.54432(10) 0.0491(4) Uani 1 1 d . .
C00L C 0.2956(3) 0.58039(12) 1.08240(12) 0.0603(5) Uani 1 1 d . .
H00L H 0.3200 0.5204 1.1106 0.072 Uiso 1 1 calc R U
C00M C 0.5443(2) 0.75349(11) 0.92494(11) 0.0521(4) Uani 1 1 d . .
H00M H 0.5222 0.8134 0.8963 0.063 Uiso 1 1 calc R U
C00N C -0.0332(2) 0.86802(12) 0.42342(12) 0.0539(4) Uani 1 1 d . .
C00O C 0.1810(3) 0.85292(11) 0.95378(11) 0.0530(4) Uani 1 1 d . .
H00O H 0.2697 0.8831 0.9158 0.064 Uiso 1 1 calc R U
C00P C 0.0671(2) 0.79910(11) 0.30769(11) 0.0488(4) Uani 1 1 d . .
C00Q C -0.1276(3) 0.85499(12) 1.02513(11) 0.0538(4) Uani 1 1 d . .
C00R C 0.5279(3) 0.18221(12) 0.49909(12) 0.0590(4) Uani 1 1 d . .
H00R H 0.5455 0.1954 0.4402 0.071 Uiso 1 1 calc R U
C00S C 0.4272(2) 0.22860(11) 0.62462(11) 0.0540(4) Uani 1 1 d . .
H00S H 0.3772 0.2724 0.6509 0.065 Uiso 1 1 calc R U
C00T C 1.2397(3) 0.60671(12) 0.83974(12) 0.0558(4) Uani 1 1 d . .
H00T H 1.2843 0.5471 0.8609 0.067 Uiso 1 1 calc R U
C00U C 0.4286(3) 0.62191(12) 1.02648(12) 0.0572(4) Uani 1 1 d . .
H00U H 0.5419 0.5896 1.0172 0.069 Uiso 1 1 calc R U
C00V C 1.3521(3) 0.66340(12) 0.78230(11) 0.0545(4) Uani 1 1 d . .
C00W C 0.1733(3) 0.54801(13) 0.57627(11) 0.0569(4) Uani 1 1 d . .
H00W H 0.2028 0.4945 0.6169 0.068 Uiso 1 1 calc R U
C00X C 1.1109(3) 0.78248(12) 0.77631(11) 0.0573(4) Uani 1 1 d . .
H00X H 1.0671 0.8421 0.7550 0.069 Uiso 1 1 calc R U
C00Y C 1.2866(3) 0.75210(13) 0.75136(11) 0.0596(5) Uani 1 1 d . .
H00Y H 1.3619 0.7909 0.7137 0.072 Uiso 1 1 calc R U
C00Z C 0.0143(3) 0.89688(12) 0.96750(12) 0.0584(4) Uani 1 1 d . .
H00Z H -0.0093 0.9566 0.9385 0.070 Uiso 1 1 calc R U
C010 C 0.0982(3) 0.62102(13) 0.60232(11) 0.0582(4) Uani 1 1 d . .
H010 H 0.0770 0.6159 0.6602 0.070 Uiso 1 1 calc R U
C011 C 0.5763(3) 0.09804(12) 0.54738(14) 0.0628(5) Uani 1 1 d . .
H011 H 0.6270 0.0542 0.5213 0.075 Uiso 1 1 calc R U
C012 C -0.0163(3) 0.58470(13) 1.15743(12) 0.0644(5) Uani 1 1 d . .
H012 H 0.0078 0.5252 1.1873 0.077 Uiso 1 1 calc R U
C013 C -0.0641(3) 0.85837(14) 0.51225(14) 0.0629(5) Uani 1 1 d . .
H013 H -0.1125 0.9076 0.5312 0.075 Uiso 1 1 calc R U
C014 C -0.1816(3) 0.62932(14) 1.17114(13) 0.0680(5) Uani 1 1 d . .
H014 H -0.2698 0.6001 1.2102 0.082 Uiso 1 1 calc R U
N015 N 1.6728(3) 0.60552(16) 0.72663(13) 0.1000(7) Uani 1 1 d . .
C016 C -0.2255(3) 0.72049(13) 1.12736(11) 0.0583(4) Uani 1 1 d . .
C017 C -0.0256(3) 0.78061(14) 0.56890(12) 0.0609(5) Uani 1 1 d . .
H017 H -0.0503 0.7767 0.6264 0.073 Uiso 1 1 calc R U
C018 C -0.0739(3) 0.94832(12) 0.36233(15) 0.0666(5) Uani 1 1 d . .
H018 H -0.1196 0.9989 0.3797 0.080 Uiso 1 1 calc R U
C019 C 0.5505(3) 0.07744(12) 0.63475(13) 0.0602(5) Uani 1 1 d . .
C01A C 1.5319(3) 0.63098(15) 0.75262(12) 0.0683(5) Uani 1 1 d . .
C01B C 0.4764(3) 0.14362(13) 0.67256(12) 0.0621(5) Uani 1 1 d . .
H01B H 0.4598 0.1302 0.7315 0.075 Uiso 1 1 calc R U
C01C C -0.3970(3) 0.76878(17) 1.13996(14) 0.0717(6) Uani 1 1 d . .
H01C H -0.4880 0.7408 1.1782 0.086 Uiso 1 1 calc R U
C01D C 0.0213(3) 0.88060(12) 0.24963(13) 0.0639(5) Uani 1 1 d . .
H01D H 0.0376 0.8855 0.1916 0.077 Uiso 1 1 calc R U
C01E C -0.3010(3) 0.89985(15) 1.04022(13) 0.0689(5) Uani 1 1 d . .
H01E H -0.3277 0.9596 1.0117 0.083 Uiso 1 1 calc R U
C01F C -0.0478(3) 0.95428(13) 0.27702(15) 0.0727(6) Uani 1 1 d . .
H01F H -0.0771 1.0085 0.2373 0.087 Uiso 1 1 calc R U
C01G C -0.4334(3) 0.85660(18) 1.09692(15) 0.0767(6) Uani 1 1 d . .
H01G H -0.5488 0.8874 1.1061 0.092 Uiso 1 1 calc R U
C01H C 0.5971(3) -0.01087(14) 0.68596(16) 0.0799(6) Uani 1 1 d . .
N01I N 0.6319(4) -0.08089(14) 0.72737(18) 0.1201(9) Uani 1 1 d . .

loop_
_atom_site_aniso_label
_atom_site_aniso_U_11
_atom_site_aniso_U_22
_atom_site_aniso_U_33
_atom_site_aniso_U_23
_atom_site_aniso_U_13
_atom_site_aniso_U_12
N001 0.0434(7) 0.0485(7) 0.0604(8) -0.0099(6) -0.0056(6) -0.0054(6)
N002 0.0535(8) 0.0542(8) 0.0502(8) -0.0160(6) -0.0049(6) -0.0039(6)
N003 0.0587(9) 0.0495(8) 0.0542(8) -0.0072(6) -0.0023(7) 0.0011(7)
N004 0.0600(9) 0.0500(8) 0.0584(9) -0.0096(7) 0.0011(7) -0.0006(7)
C005 0.0338(7) 0.0483(8) 0.0445(8) -0.0128(6) -0.0022(6) -0.0083(6)
C006 0.0516(9) 0.0515(9) 0.0427(8) -0.0167(7) -0.0048(7) -0.0054(7)
C007 0.0360(8) 0.0457(8) 0.0558(9) -0.0076(7) -0.0040(7) -0.0065(6)
C008 0.0369(8) 0.0504(8) 0.0485(8) -0.0098(7) -0.0033(6) -0.0088(6)
C009 0.0309(7) 0.0521(8) 0.0458(8) -0.0157(7) -0.0040(6) -0.0083(6)
C00A 0.0515(9) 0.0463(8) 0.0441(8) -0.0160(7) -0.0086(7) -0.0038(7)
C00B 0.0551(9) 0.0458(8) 0.0407(8) -0.0172(6) -0.0092(7) -0.0063(7)
C00C 0.0644(11) 0.0472(9) 0.0476(9) -0.0141(7) -0.0064(8) -0.0115(8)
C00D 0.0327(7) 0.0501(8) 0.0520(9) -0.0170(7) -0.0058(6) -0.0068(6)
C00E 0.0529(9) 0.0429(8) 0.0412(8) -0.0159(6) -0.0090(7) -0.0039(7)
C00F 0.0543(9) 0.0552(9) 0.0438(8) -0.0223(7) -0.0083(7) -0.0074(7)
C00G 0.0528(9) 0.0520(9) 0.0490(9) -0.0181(7) -0.0016(7) -0.0046(7)
C00H 0.0486(9) 0.0511(9) 0.0530(9) -0.0084(7) -0.0039(7) -0.0045(7)
C00I 0.0535(10) 0.0494(9) 0.0531(9) -0.0112(7) -0.0024(8) -0.0095(7)
C00J 0.0591(10) 0.0572(9) 0.0420(8) -0.0130(7) -0.0035(7) -0.0077(8)
C00K 0.0381(8) 0.0658(10) 0.0477(9) -0.0207(8) -0.0019(7) -0.0094(7)
C00L 0.0724(12) 0.0431(9) 0.0616(11) -0.0073(8) -0.0095(9) -0.0022(8)
C00M 0.0573(10) 0.0490(9) 0.0511(9) -0.0157(7) -0.0070(8) -0.0014(8)
C00N 0.0401(8) 0.0566(10) 0.0706(11) -0.0254(8) -0.0088(8) -0.0040(7)
C00O 0.0603(10) 0.0455(8) 0.0527(9) -0.0128(7) -0.0024(8) -0.0041(7)
C00P 0.0461(9) 0.0499(9) 0.0505(9) -0.0106(7) -0.0078(7) -0.0085(7)
C00Q 0.0572(10) 0.0581(10) 0.0513(9) -0.0251(8) -0.0094(8) 0.0029(8)
C00R 0.0556(10) 0.0591(10) 0.0582(10) -0.0119(8) 0.0039(8) -0.0013(8)
C00S 0.0528(10) 0.0529(9) 0.0555(10) -0.0123(8) -0.0060(8) -0.0055(8)
C00T 0.0583(10) 0.0512(9) 0.0585(10) -0.0158(8) -0.0064(8) -0.0028(8)
C00U 0.0594(11) 0.0502(9) 0.0612(11) -0.0153(8) -0.0111(9) 0.0048(8)
C00V 0.0545(10) 0.0664(11) 0.0457(9) -0.0197(8) -0.0028(7) -0.0075(8)
C00W 0.0550(10) 0.0621(10) 0.0486(9) -0.0044(8) -0.0054(8) -0.0087(8)
C00X 0.0747(12) 0.0480(9) 0.0484(9) -0.0108(7) -0.0012(8) -0.0086(8)
C00Y 0.0694(12) 0.0649(11) 0.0455(9) -0.0135(8) 0.0058(8) -0.0179(9)
C00Z 0.0710(12) 0.0458(9) 0.0576(10) -0.0147(8) -0.0078(9) 0.0030(8)
C010 0.0565(10) 0.0777(12) 0.0406(9) -0.0150(8) 0.0005(7) -0.0111(9)
C011 0.0521(10) 0.0535(10) 0.0806(13) -0.0178(9) 0.0020(9) 0.0009(8)
C012 0.0807(14) 0.0543(10) 0.0596(11) -0.0123(8) -0.0021(10) -0.0202(10)
C013 0.0496(10) 0.0720(12) 0.0784(13) -0.0414(11) -0.0054(9) 0.0006(9)
C014 0.0753(13) 0.0744(13) 0.0599(11) -0.0198(10) 0.0043(10) -0.0296(11)
N015 0.0800(14) 0.1294(19) 0.0789(13) -0.0215(13) 0.0191(11) 0.0091(13)
C016 0.0592(11) 0.0721(12) 0.0520(10) -0.0275(9) -0.0035(8) -0.0138(9)
C017 0.0502(10) 0.0853(13) 0.0571(10) -0.0364(10) -0.0010(8) -0.0054(9)
C018 0.0611(11) 0.0511(10) 0.0911(15) -0.0247(10) -0.0163(10) 0.0013(8)
C019 0.0478(10) 0.0494(9) 0.0761(13) -0.0023(8) -0.0081(9) -0.0070(8)
C01A 0.0648(12) 0.0845(14) 0.0532(11) -0.0165(10) 0.0038(9) -0.0056(10)
C01B 0.0645(11) 0.0623(11) 0.0547(10) -0.0040(8) -0.0074(9) -0.0113(9)
C01C 0.0586(12) 0.1006(17) 0.0652(12) -0.0371(12) 0.0051(10) -0.0149(11)
C01D 0.0719(12) 0.0586(11) 0.0580(11) -0.0072(8) -0.0121(9) -0.0077(9)
C01E 0.0676(13) 0.0732(12) 0.0687(12) -0.0295(10) -0.0094(10) 0.0112(10)
C01F 0.0796(14) 0.0500(10) 0.0832(15) -0.0063(10) -0.0205(11) -0.0019(9)
C01G 0.0591(12) 0.1013(17) 0.0762(14) -0.0417(13) -0.0035(11) 0.0093(12)
C01H 0.0669(13) 0.0586(12) 0.1003(17) 0.0036(11) -0.0085(12) -0.0060(10)
N01I 0.1125(18) 0.0670(13) 0.147(2) 0.0273(13) -0.0150(16) -0.0020(12)

loop_
_atom_type_symbol
_atom_type_description
_atom_type_scat_dispersion_real
_atom_type_scat_dispersion_imag
_atom_type_scat_source
C C 0.0033 0.0016 'International Tables Vol C Tables 4.2.6.8 and 6.1.1.4'
H H 0.0000 0.0000 'International Tables Vol C Tables 4.2.6.8 and 6.1.1.4'
N N 0.0061 0.0033 'International Tables Vol C Tables 4.2.6.8 and 6.1.1.4'

loop_
_geom_angle_atom_site_label_1
_geom_angle_atom_site_label_2
_geom_angle_atom_site_label_3
_geom_angle
C00H N001 N003 115.65(15)
C00M N002 N004 114.83(14)
N001 N003 C007 121.56(15)
N001 N003 H003 119.2
C007 N003 H003 119.2
C006 N004 N002 122.40(14)
C006 N004 H004 118.8
N002 N004 H004 118.8
C008 C005 C009 119.53(14)
C008 C005 C00G 123.20(14)
C009 C005 C00G 117.27(14)
N004 C006 C00I 123.10(15)
N004 C006 C00X 117.85(15)
C00I C006 C00X 119.04(16)
N003 C007 C00S 122.01(16)
N003 C007 C00R 118.75(16)
C00S C007 C00R 119.24(15)
C00W C008 C005 118.88(15)
C00W C008 C00H 119.98(15)
C005 C008 C00H 121.14(15)
C00K C009 C005 120.14(14)
C00K C009 C00D 119.22(14)
C005 C009 C00D 120.63(14)
C00U C00A C00E 119.21(16)
C00U C00A C00M 119.70(16)
C00E C00A C00M 121.09(14)
C00C C00B C00E 119.82(15)
C00C C00B C00F 119.42(15)
C00E C00B C00F 120.76(14)
C00L C00C C00B 118.93(16)
C00L C00C C012 122.41(17)
C00B C00C C012 118.65(17)
C00P C00D C009 120.12(14)
C00P C00D C00N 119.45(15)
C009 C00D C00N 120.43(15)
C00A C00E C00B 119.34(14)
C00A C00E C00O 123.43(15)
C00B C00E C00O 117.23(15)
C00Q C00F C016 119.58(16)
C00Q C00F C00B 120.16(16)
C016 C00F C00B 120.27(16)
C00J C00G C005 121.67(15)
C00J C00G H00G 119.2
C005 C00G H00G 119.2
N001 C00H C008 122.26(16)
N001 C00H H00H 118.9
C008 C00H H00H 118.9
C00T C00I C006 119.50(16)
C00T C00I H00I 120.2
C006 C00I H00I 120.2
C00G C00J C00P 122.10(16)
C00G C00J H00J 118.9
C00P C00J H00J 118.9
C010 C00K C009 118.38(15)
C010 C00K C017 123.32(16)
C009 C00K C017 118.31(16)
C00U C00L C00C 121.20(16)
C00U C00L H00L 119.4
C00C C00L H00L 119.4
N002 C00M C00A 122.52(16)
N002 C00M H00M 118.7
C00A C00M H00M 118.7
C018 C00N C013 122.95(17)
C018 C00N C00D 118.70(17)
C013 C00N C00D 118.34(17)
C00Z C00O C00E 121.76(17)
C00Z C00O H00O 119.1
C00E C00O H00O 119.1
C01D C00P C00D 119.31(16)
C01D C00P C00J 122.49(16)
C00D C00P C00J 118.19(15)
C01E C00Q C00F 119.28(18)
C01E C00Q C00Z 122.77(18)
C00F C00Q C00Z 117.96(16)
C011 C00R C007 120.73(18)
C011 C00R H00R 119.6
C007 C00R H00R 119.6
C01B C00S C007 119.50(17)
C01B C00S H00S 120.2
C007 C00S H00S 120.2
C00I C00T C00V 121.10(16)
C00I C00T H00T 119.5
C00V C00T H00T 119.5
C00L C00U C00A 121.49(17)
C00L C00U H00U 119.3
C00A C00U H00U 119.3
C00Y C00V C00T 119.47(17)
C00Y C00V C01A 119.52(17)
C00T C00V C01A 120.99(17)
C010 C00W C008 121.51(16)
C010 C00W H00W 119.2
C008 C00W H00W 119.2
C00Y C00X C006 121.12(17)
C00Y C00X H00X 119.4
C006 C00X H00X 119.4
C00X C00Y C00V 119.74(17)
C00X C00Y H00Y 120.1
C00V C00Y H00Y 120.1
C00O C00Z C00Q 122.14(16)
C00O C00Z H00Z 118.9
C00Q C00Z H00Z 118.9
C00W C010 C00K 121.55(16)
C00W C010 H010 119.2
C00K C010 H010 119.2
C00R C011 C019 120.29(18)
C00R C011 H011 119.9
C019 C011 H011 119.9
C014 C012 C00C 121.71(18)
C014 C012 H012 119.1
C00C C012 H012 119.1
C017 C013 C00N 121.50(17)
C017 C013 H013 119.2
C00N C013 H013 119.2
C012 C014 C016 121.50(18)
C012 C014 H014 119.3
C016 C014 H014 119.3
C01C C016 C00F 118.68(19)
C01C C016 C014 122.88(19)
C00F C016 C014 118.44(18)
C013 C017 C00K 122.16(17)
C013 C017 H017 118.9
C00K C017 H017 118.9
C01F C018 C00N 121.22(18)
C01F C018 H018 119.4
C00N C018 H018 119.4
C011 C019 C01B 119.10(17)
C011 C019 C01H 120.9(2)
C01B C019 C01H 120.0(2)
N015 C01A C00V 177.9(2)
C00S C01B C019 121.14(18)
C00S C01B H01B 119.4
C019 C01B H01B 119.4
C01G C01C C016 121.1(2)
C01G C01C H01C 119.5
C016 C01C H01C 119.5
C01F C01D C00P 120.78(19)
C01F C01D H01D 119.6
C00P C01D H01D 119.6
C01G C01E C00Q 120.6(2)
C01G C01E H01E 119.7
C00Q C01E H01E 119.7
C018 C01F C01D 120.52(18)
C018 C01F H01F 119.7
C01D C01F H01F 119.7
C01C C01G C01E 120.7(2)
C01C C01G H01G 119.6
C01E C01G H01G 119.6
N01I C01H C019 179.0(3)

loop_
_geom_bond_atom_site_label_1
_geom_bond_atom_site_label_2
_geom_bond_distance
N001 C00H 1.274(2)
N001 N003 1.3556(19)
N002 C00M 1.276(2)
N002 N004 1.359(2)
N003 C007 1.362(2)
N003 H003 0.8600
N004 C006 1.359(2)
N004 H004 0.8600
C005 C008 1.405(2)
C005 C009 1.419(2)
C005 C00G 1.440(2)
C006 C00I 1.388(2)
C006 C00X 1.395(2)
C007 C00S 1.383(2)
C007 C00R 1.391(2)
C008 C00W 1.397(2)
C008 C00H 1.444(2)
C009 C00K 1.419(2)
C009 C00D 1.420(2)
C00A C00U 1.395(2)
C00A C00E 1.406(2)
C00A C00M 1.446(2)
C00B C00C 1.417(2)
C00B C00E 1.418(2)
C00B C00F 1.421(2)
C00C C00L 1.388(3)
C00C C012 1.428(3)
C00D C00P 1.414(2)
C00D C00N 1.420(2)
C00E C00O 1.439(2)
C00F C00Q 1.413(2)
C00F C016 1.419(2)
C00G C00J 1.342(2)
C00G H00G 0.9300
C00H H00H 0.9300
C00I C00T 1.371(2)
C00I H00I 0.9300
C00J C00P 1.420(2)
C00J H00J 0.9300
C00K C010 1.388(2)
C00K C017 1.432(2)
C00L C00U 1.364(3)
C00L H00L 0.9300
C00M H00M 0.9300
C00N C018 1.392(3)
C00N C013 1.420(3)
C00O C00Z 1.341(2)
C00O H00O 0.9300
C00P C01D 1.388(2)
C00Q C01E 1.392(3)
C00Q C00Z 1.425(3)
C00R C011 1.361(2)
C00R H00R 0.9300
C00S C01B 1.370(2)
C00S H00S 0.9300
C00T C00V 1.386(2)
C00T H00T 0.9300
C00U H00U 0.9300
C00V C00Y 1.382(3)
C00V C01A 1.427(3)
C00W C010 1.368(3)
C00W H00W 0.9300
C00X C00Y 1.365(3)
C00X H00X 0.9300
C00Y H00Y 0.9300
C00Z H00Z 0.9300
C010 H010 0.9300
C011 C019 1.378(3)
C011 H011 0.9300
C012 C014 1.338(3)
C012 H012 0.9300
C013 C017 1.328(3)
C013 H013 0.9300
C014 C016 1.424(3)
C014 H014 0.9300
N015 C01A 1.137(3)
C016 C01C 1.397(3)
C017 H017 0.9300
C018 C01F 1.371(3)
C018 H018 0.9300
C019 C01B 1.383(3)
C019 C01H 1.425(3)
C01B H01B 0.9300
C01C C01G 1.370(3)
C01C H01C 0.9300
C01D C01F 1.377(3)
C01D H01D 0.9300
C01E C01G 1.377(3)
C01E H01E 0.9300
C01F H01F 0.9300
C01G H01G 0.9300
C01H N01I 1.132(3)
